data_7718279
loop_
_publ_author_name
'Sarma, Kavisha A.'
'Middleton, Isis A.'
'Chak, Man Him'
'Violi, Jake P.'
'Bhadbhade, Mohan'
'Donald, William A.'
'Beves, Jonathon E.'

_publ_section_title
;
 Ruthenium(II) complexes with photoswitchable and photoejectable ligands.
;
_journal_issue 12
_journal_name_full 'Dalton transactions (Cambridge, England : 2003)'
_journal_page_first 4871
_journal_page_last 4875
_journal_paper_doi 10.1039/d5dt00320b
_journal_volume 54
_journal_year 2025
_chemical_formula_moiety 'C30 H24 N6 Ru, 2(F6 P1)'
_chemical_formula_sum 'C30 H24 F12 N6 P2 Ru'
_chemical_formula_weight 859.56
_space_group_crystal_system trigonal
_space_group_IT_number 165
_space_group_name_Hall '-P 3 2"c'
_space_group_name_H-M_alt 'P -3 c 1'
_atom_sites_solution_hydrogens geom
_audit_creation_date 2025-01-08
_audit_creation_method
;
Olex2 1.5
(compiled 2024.01.12 svn.r2f8d729c for OlexSys, GUI svn.r6928)
;
_audit_update_record
;
2025-01-15 deposited with the CCDC.	2025-02-27 downloaded from the CCDC.
;
_cell_angle_alpha 90
_cell_angle_beta 90
_cell_angle_gamma 120
_cell_formula_units_Z 2
_cell_length_a 10.6119(5)
_cell_length_b 10.6119(5)
_cell_length_c 16.8356(8)
_cell_measurement_reflns_used 9357
_cell_measurement_temperature 120.15
_cell_measurement_theta_max 27.256
_cell_measurement_theta_min 2.213
_cell_volume 1641.90(13)
_computing_cell_refinement 'SAINT V8.40B (?, 2016)'
_computing_data_reduction 'SAINT V8.40B (?, 2016)'
_computing_molecular_graphics 'Olex2 1.5 (Dolomanov et al., 2009)'
_computing_publication_material 'Olex2 1.5 (Dolomanov et al., 2009)'
_computing_structure_refinement 'SHELXL 2019/3 (Sheldrick, 2015)'
_computing_structure_solution 'SHELXT 2018/2 (Sheldrick, 2018)'
_diffrn_ambient_temperature 120.15
_diffrn_measured_fraction_theta_full 0.993
_diffrn_measured_fraction_theta_max 0.993
_diffrn_measurement_device_type 'Bruker D8Quest'
_diffrn_radiation_type MoK\a
_diffrn_radiation_wavelength 0.71073
_diffrn_reflns_av_R_equivalents 0.0610
_diffrn_reflns_av_unetI/netI 0.0127
_diffrn_reflns_Laue_measured_fraction_full 0.993
_diffrn_reflns_Laue_measured_fraction_max 0.993
_diffrn_reflns_limit_h_max 13
_diffrn_reflns_limit_h_min -13
_diffrn_reflns_limit_k_max 13
_diffrn_reflns_limit_k_min -13
_diffrn_reflns_limit_l_max 21
_diffrn_reflns_limit_l_min -21
_diffrn_reflns_number 66682
_diffrn_reflns_point_group_measured_fraction_full 0.993
_diffrn_reflns_point_group_measured_fraction_max 0.993
_diffrn_reflns_theta_full 25.242
_diffrn_reflns_theta_max 27.550
_diffrn_reflns_theta_min 2.216
_exptl_absorpt_coefficient_mu 0.677
_exptl_absorpt_correction_T_max 0.7456
_exptl_absorpt_correction_T_min 0.6623
_exptl_absorpt_correction_type multi-scan
_exptl_absorpt_process_details
;
SADABS-2016/2 (Bruker,2016) was used for absorption correction.
wR2(int) was 0.1131 before and 0.0699 after correction.
The Ratio of minimum to maximum transmission is 0.8883.
The \l/2 correction factor is Not present.
;
_exptl_crystal_colour orange
_exptl_crystal_colour_primary orange
_exptl_crystal_density_diffrn 1.739
_exptl_crystal_description needle
_exptl_crystal_F_000 856
_refine_diff_density_max 1.150
_refine_diff_density_min -0.896
_refine_diff_density_rms 0.127
_refine_ls_extinction_coef 0.0049(18)
_refine_ls_extinction_expression Fc^*^=kFc[1+0.001xFc^2^\l^3^/sin(2\q)]^-1/4^
_refine_ls_extinction_method 'SHELXL-2019/2 (Sheldrick 2019)'
_refine_ls_goodness_of_fit_ref 1.041
_refine_ls_hydrogen_treatment constr
_refine_ls_matrix_type full
_refine_ls_number_parameters 79
_refine_ls_number_reflns 1260
_refine_ls_number_restraints 0
_refine_ls_restrained_S_all 1.041
_refine_ls_R_factor_all 0.0886
_refine_ls_R_factor_gt 0.0725
_refine_ls_shift/su_max 0.000
_refine_ls_shift/su_mean 0.000
_refine_ls_structure_factor_coef Fsqd
_refine_ls_weighting_details 'w=1/[\s^2^(Fo^2^)+(0.1116P)^2^+6.8799P] where P=(Fo^2^+2Fc^2^)/3'
_refine_ls_weighting_scheme calc
_refine_ls_wR_factor_gt 0.1857
_refine_ls_wR_factor_ref 0.2146
_reflns_Friedel_coverage 0.000
_reflns_number_gt 977
_reflns_number_total 1260
_reflns_threshold_expression 'I > 2\s(I)'
_cod_data_source_file d5dt00320b2.cif
_cod_data_source_block kas128_test_a_pl
_cod_depositor_comments 'Adding full bibliography for 7718278--7718280.cif.'
_cod_original_cell_volume 1641.90(17)
_cod_database_code 7718279
_shelx_shelxl_version_number 2019/3
_shelx_space_group_comment
;
The symmetry employed for this shelxl refinement is uniquely defined
by the following loop, which should always be used as a source of
symmetry information in preference to the above space-group names.
They are only intended as comments.
;
_olex2_refinement_description
;
1. Fixed Uiso
 At 1.2 times of:
  All C(H) groups
2.a Aromatic/amide H refined with riding coordinates:
 C1(H1), C4(H4), C3(H3), C2(H2)
;
_olex2_submission_special_instructions 'No special instructions were received'

loop_
_space_group_symop_operation_xyz
'x, y, z'
'-y, x-y, z'
'-x+y, -x, z'
'y, x, -z+1/2'
'-x, -x+y, -z+1/2'
'x-y, -y, -z+1/2'
'-x, -y, -z'
'y, -x+y, -z'
'x-y, x, -z'
'-y, -x, z-1/2'
'x, x-y, z-1/2'
'-x+y, y, z-1/2'

loop_
_atom_site_label
_atom_site_type_symbol
_atom_site_fract_x
_atom_site_fract_y
_atom_site_fract_z
_atom_site_U_iso_or_equiv
_atom_site_adp_type
_atom_site_occupancy
_atom_site_site_symmetry_order
_atom_site_calc_flag
_atom_site_refinement_flags_posn
_atom_site_refinement_flags_adp
_atom_site_refinement_flags_occupancy
_atom_site_disorder_assembly
_atom_site_disorder_group
Ru1 Ru -1.000000 -1.000000 0.750000 0.0398(4) Uani 1 6 d S T P . .
N1 N -0.8088(5) -0.8955(5) 0.6868(3) 0.0473(10) Uani 1 1 d . . . . .
C5 C -0.7140(6) -0.7577(7) 0.7146(4) 0.0661(16) Uani 1 1 d . . . . .
C1 C -0.7783(7) -0.9504(9) 0.6203(4) 0.0743(18) Uani 1 1 d . . . . .
H1 H -0.844654 -1.047212 0.604134 0.089 Uiso 1 1 calc R U . . .
C4 C -0.5892(7) -0.6720(8) 0.6717(6) 0.082(2) Uani 1 1 d . . . . .
H4 H -0.522399 -0.575498 0.688117 0.098 Uiso 1 1 calc R U . . .
C3 C -0.5637(9) -0.7293(9) 0.6045(6) 0.090(2) Uani 1 1 d . . . . .
H3 H -0.477911 -0.669482 0.574899 0.108 Uiso 1 1 calc R U . . .
C2 C -0.6560(9) -0.8696(11) 0.5773(5) 0.088(2) Uani 1 1 d . . . . .
H2 H -0.634495 -0.906873 0.531164 0.105 Uiso 1 1 calc R U . . .
P1 P -0.333333 -0.666667 0.3809(2) 0.0914(13) Uani 1 3 d S T P . .
F2 F -0.2997(11) -0.7631(9) 0.3272(5) 0.166(3) Uani 1 1 d . . . . .
F1 F -0.4346(10) -0.8043(11) 0.4337(4) 0.170(3) Uani 1 1 d . . . . .

loop_
_atom_site_aniso_label
_atom_site_aniso_U_11
_atom_site_aniso_U_22
_atom_site_aniso_U_33
_atom_site_aniso_U_23
_atom_site_aniso_U_13
_atom_site_aniso_U_12
Ru1 0.0423(5) 0.0423(5) 0.0349(6) 0.000 0.000 0.0212(2)
N1 0.038(2) 0.057(2) 0.042(2) 0.0056(17) 0.0051(17) 0.0201(18)
C5 0.042(3) 0.065(4) 0.090(4) 0.023(3) 0.006(3) 0.027(3)
C1 0.057(3) 0.077(4) 0.082(4) 0.005(4) 0.011(3) 0.029(3)
C4 0.043(3) 0.063(4) 0.128(7) 0.015(4) 0.010(4) 0.018(3)
C3 0.059(4) 0.071(5) 0.131(7) 0.023(5) 0.009(4) 0.025(4)
C2 0.065(4) 0.097(6) 0.096(5) 0.001(5) 0.018(4) 0.036(4)
P1 0.108(2) 0.108(2) 0.0572(19) 0.000 0.000 0.0542(10)
F2 0.216(8) 0.167(7) 0.151(6) 0.037(5) 0.097(6) 0.123(7)
F1 0.182(7) 0.153(7) 0.131(5) 0.021(5) 0.080(5) 0.051(6)

loop_
_atom_type_symbol
_atom_type_description
_atom_type_scat_dispersion_real
_atom_type_scat_dispersion_imag
_atom_type_scat_source
C C 0.0033 0.0016 'International Tables Vol C Tables 4.2.6.8 and 6.1.1.4'
H H 0.0000 0.0000 'International Tables Vol C Tables 4.2.6.8 and 6.1.1.4'
F F 0.0171 0.0103 'International Tables Vol C Tables 4.2.6.8 and 6.1.1.4'
N N 0.0061 0.0033 'International Tables Vol C Tables 4.2.6.8 and 6.1.1.4'
P P 0.1023 0.0942 'International Tables Vol C Tables 4.2.6.8 and 6.1.1.4'
Ru Ru -1.2594 0.8363 'International Tables Vol C Tables 4.2.6.8 and 6.1.1.4'

loop_
_geom_angle_atom_site_label_1
_geom_angle_atom_site_label_2
_geom_angle_atom_site_label_3
_geom_angle
_geom_angle_site_symmetry_1
_geom_angle_site_symmetry_3
_geom_angle_publ_flag
N1 Ru1 N1 80.6(3) . 4_556 ?
N1 Ru1 N1 174.8(2) 2_345 6_436 ?
N1 Ru1 N1 88.4(2) . 6_436 ?
N1 Ru1 N1 80.6(3) 3_435 6_436 ?
N1 Ru1 N1 88.4(2) 3_435 5_346 ?
N1 Ru1 N1 80.6(3) 2_345 5_346 ?
N1 Ru1 N1 95.65(17) . 2_345 ?
N1 Ru1 N1 95.65(17) . 3_435 ?
N1 Ru1 N1 88.4(2) 4_556 2_345 ?
N1 Ru1 N1 95.65(17) 4_556 5_346 ?
N1 Ru1 N1 95.65(17) 6_436 5_346 ?
N1 Ru1 N1 174.8(2) 4_556 3_435 ?
N1 Ru1 N1 174.8(2) . 5_346 ?
N1 Ru1 N1 95.65(17) 4_556 6_436 ?
N1 Ru1 N1 95.65(17) 3_435 2_345 ?
C5 N1 Ru1 113.4(4) . . ?
C1 N1 Ru1 124.9(4) . . ?
C1 N1 C5 121.7(5) . . ?
N1 C5 C5 116.2(3) . 4_556 ?
C4 C5 N1 118.2(6) . . ?
C4 C5 C5 125.5(5) . 4_556 ?
N1 C1 H1 119.2 . . ?
C2 C1 N1 121.5(7) . . ?
C2 C1 H1 119.2 . . ?
C5 C4 H4 120.8 . . ?
C3 C4 C5 118.5(7) . . ?
C3 C4 H4 120.8 . . ?
C4 C3 H3 118.1 . . ?
C4 C3 C2 123.8(7) . . ?
C2 C3 H3 118.1 . . ?
C1 C2 C3 116.2(8) . . ?
C1 C2 H2 121.9 . . ?
C3 C2 H2 121.9 . . ?
F2 P1 F2 88.9(5) 2_445 3_545 ?
F2 P1 F2 88.9(5) . 2_445 ?
F2 P1 F2 88.9(5) . 3_545 ?
F2 P1 F1 90.0(6) . 2_445 ?
F2 P1 F1 178.1(5) . 3_545 ?
F2 P1 F1 89.6(4) . . ?
F2 P1 F1 178.1(5) 2_445 . ?
F2 P1 F1 89.6(4) 3_545 3_545 ?
F2 P1 F1 90.0(6) 2_445 3_545 ?
F2 P1 F1 90.0(6) 3_545 . ?
F2 P1 F1 89.6(4) 2_445 2_445 ?
F2 P1 F1 178.1(5) 3_545 2_445 ?
F1 P1 F1 91.6(5) . 3_545 ?
F1 P1 F1 91.6(5) 2_445 3_545 ?
F1 P1 F1 91.6(5) 2_445 . ?

loop_
_geom_bond_atom_site_label_1
_geom_bond_atom_site_label_2
_geom_bond_distance
_geom_bond_site_symmetry_2
_geom_bond_publ_flag
Ru1 N1 2.056(4) . ?
Ru1 N1 2.056(4) 3_435 ?
Ru1 N1 2.056(4) 4_556 ?
Ru1 N1 2.056(4) 5_346 ?
Ru1 N1 2.056(4) 2_345 ?
Ru1 N1 2.056(4) 6_436 ?
N1 C5 1.378(8) . ?
N1 C1 1.372(8) . ?
C5 C5 1.438(14) 4_556 ?
C5 C4 1.378(9) . ?
C1 H1 0.9500 . ?
C1 C2 1.353(10) . ?
C4 H4 0.9500 . ?
C4 C3 1.374(13) . ?
C3 H3 0.9500 . ?
C3 C2 1.388(13) . ?
C2 H2 0.9500 . ?
P1 F2 1.536(8) 3_545 ?
P1 F2 1.536(8) 2_445 ?
P1 F2 1.535(8) . ?
P1 F1 1.584(8) 2_445 ?
P1 F1 1.584(8) . ?
P1 F1 1.584(8) 3_545 ?

loop_
_geom_torsion_atom_site_label_1
_geom_torsion_atom_site_label_2
_geom_torsion_atom_site_label_3
_geom_torsion_atom_site_label_4
_geom_torsion
_geom_torsion_site_symmetry_1
_geom_torsion_site_symmetry_2
_geom_torsion_site_symmetry_3
_geom_torsion_site_symmetry_4
_geom_torsion_publ_flag
Ru1 N1 C5 C5 4.5(8) . . . 4_556 ?
Ru1 N1 C5 C4 -173.2(5) . . . . ?
Ru1 N1 C1 C2 173.5(6) . . . . ?
N1 C5 C4 C3 -1.6(10) . . . . ?
N1 C1 C2 C3 0.2(12) . . . . ?
C5 N1 C1 C2 -2.4(10) . . . . ?
C5 C5 C4 C3 -179.2(8) 4_556 . . . ?
C5 C4 C3 C2 -0.5(13) . . . . ?
C1 N1 C5 C5 -179.2(6) . . . 4_556 ?
C1 N1 C5 C4 3.1(9) . . . . ?
C4 C3 C2 C1 1.2(14) . . . . ?
